data_7108141
loop_
_publ_author_name
'Yu-Ting Lee'
'Yeong-Jiunn Jang'
'Siang-en Syu'
'Shu-Chi Chou'
'Chia-Jui Lee'
'Wenwei Lin'

_publ_section_title
;
 Preparation of functional benzofurans and indoles via chemoselective
 intramolecular Wittig reactions
;
_journal_name_full Chem.Commun.
_journal_page_first 8135
_journal_paper_doi 10.1039/c2cc33972b
_journal_volume 48
_journal_year 2012
_chemical_formula_moiety 'C27 H23 N O5'
_chemical_formula_sum 'C27 H23 N O5'
_chemical_formula_weight 441.46
_chemical_name_systematic
;
?
;
_space_group_IT_number 14
_symmetry_cell_setting monoclinic
_symmetry_space_group_name_Hall '-P 2ybc'
_symmetry_space_group_name_H-M 'P 1 21/c 1'
_atom_sites_solution_hydrogens geom
_atom_sites_solution_primary direct
_atom_sites_solution_secondary difmap
_audit_creation_method SHELXL-97
_cell_angle_alpha 90.00
_cell_angle_beta 90.200(2)
_cell_angle_gamma 90.00
_cell_formula_units_Z 8
_cell_length_a 7.0371(10)
_cell_length_b 18.781(3)
_cell_length_c 34.661(6)
_cell_measurement_reflns_used 0
_cell_measurement_temperature 200(2)
_cell_measurement_theta_max 0
_cell_measurement_theta_min 0
_cell_volume 4580.9(13)
_computing_molecular_graphics 'Ortep-3 for Windows (Farrugia, 1997)'
_computing_publication_material 'WinGX publication routines (Farrugia, 1999)'
_computing_structure_refinement 'SHELXL-97 (Sheldrick, 1997)'
_computing_structure_solution 'SHELXS-86 (Sheldrick, 1986)'
_diffrn_ambient_temperature 200(2)
_diffrn_measured_fraction_theta_full 0.988
_diffrn_measured_fraction_theta_max 0.988
_diffrn_radiation_monochromator graphite
_diffrn_radiation_source 'fine-focus sealed tube'
_diffrn_radiation_type MoK\a
_diffrn_radiation_wavelength 0.71073
_diffrn_reflns_av_R_equivalents 0.0555
_diffrn_reflns_av_sigmaI/netI 0.0686
_diffrn_reflns_limit_h_max 8
_diffrn_reflns_limit_h_min -7
_diffrn_reflns_limit_k_max 22
_diffrn_reflns_limit_k_min -20
_diffrn_reflns_limit_l_max 41
_diffrn_reflns_limit_l_min -38
_diffrn_reflns_number 26368
_diffrn_reflns_theta_full 25.03
_diffrn_reflns_theta_max 25.03
_diffrn_reflns_theta_min 1.23
_exptl_absorpt_coefficient_mu 0.089
_exptl_absorpt_correction_T_max 0.9921
_exptl_absorpt_correction_T_min 0.9671
_exptl_absorpt_correction_type multi-scan
_exptl_crystal_colour yellow
_exptl_crystal_density_diffrn 1.280
_exptl_crystal_density_method 'not measured'
_exptl_crystal_description prism
_exptl_crystal_F_000 1856
_exptl_crystal_size_max 0.38
_exptl_crystal_size_mid 0.24
_exptl_crystal_size_min 0.09
_refine_diff_density_max 0.371
_refine_diff_density_min -0.354
_refine_diff_density_rms 0.042
_refine_ls_extinction_method none
_refine_ls_goodness_of_fit_ref 0.938
_refine_ls_hydrogen_treatment constr
_refine_ls_matrix_type full
_refine_ls_number_parameters 594
_refine_ls_number_reflns 8007
_refine_ls_number_restraints 0
_refine_ls_restrained_S_all 0.938
_refine_ls_R_factor_all 0.1182
_refine_ls_R_factor_gt 0.0571
_refine_ls_shift/su_max 0.008
_refine_ls_shift/su_mean 0.000
_refine_ls_structure_factor_coef Fsqd
_refine_ls_weighting_details 'calc w=1/[\s^2^(Fo^2^)+(0.0853P)^2^+1.4729P] where P=(Fo^2^+2Fc^2^)/3'
_refine_ls_weighting_scheme calc
_refine_ls_wR_factor_gt 0.1373
_refine_ls_wR_factor_ref 0.1714
_reflns_number_gt 4563
_reflns_number_total 8007
_reflns_threshold_expression >2sigma(I)
_cod_data_source_file c2cc33972b.txt
_cod_data_source_block a13063b
_cod_original_cell_volume 4580.9(12)
_cod_original_sg_symbol_H-M 'P 21/c'
_cod_database_code 7108141

loop_
_symmetry_equiv_pos_as_xyz
'x, y, z'
'-x, y+1/2, -z+1/2'
'-x, -y, -z'
'x, -y-1/2, z-1/2'

loop_
_atom_site_label
_atom_site_type_symbol
_atom_site_fract_x
_atom_site_fract_y
_atom_site_fract_z
_atom_site_U_iso_or_equiv
_atom_site_adp_type
_atom_site_occupancy
_atom_site_symmetry_multiplicity
_atom_site_calc_flag
_atom_site_refinement_flags
_atom_site_disorder_assembly
_atom_site_disorder_group
C1 C 0.4444(5) 0.60584(16) -0.00787(10) 0.0521(8) Uani 1 1 d . . .
C2 C 0.5937(5) 0.61289(18) -0.03326(10) 0.0616(9) Uani 1 1 d . . .
H2 H 0.5850 0.5937 -0.0586 0.074 Uiso 1 1 calc R . .
C3 C 0.7563(5) 0.64829(17) -0.02147(9) 0.0541(9) Uani 1 1 d . . .
H3 H 0.8608 0.6530 -0.0386 0.065 Uiso 1 1 calc R . .
C4 C 0.7662(4) 0.67704(15) 0.01551(8) 0.0428(7) Uani 1 1 d . . .
C5 C 0.6108(5) 0.66872(16) 0.04038(9) 0.0498(8) Uani 1 1 d . . .
H5 H 0.6163 0.6883 0.0656 0.060 Uiso 1 1 calc R . .
C6 C 0.4496(5) 0.63241(16) 0.02866(9) 0.0514(8) Uani 1 1 d . . .
H6 H 0.3453 0.6262 0.0457 0.062 Uiso 1 1 calc R . .
C7 C 0.9331(4) 0.71722(15) 0.02697(8) 0.0412(7) Uani 1 1 d . . .
C8 C 1.0049(4) 0.74465(14) 0.06038(8) 0.0387(7) Uani 1 1 d . . .
C9 C 1.1735(4) 0.78248(14) 0.04970(8) 0.0412(7) Uani 1 1 d . . .
H9 H 1.2551 0.8076 0.0668 0.049 Uiso 1 1 calc R . .
C10 C 1.1970(4) 0.77635(14) 0.01120(8) 0.0400(7) Uani 1 1 d . . .
C11 C 1.3425(4) 0.79982(14) -0.01629(8) 0.0391(7) Uani 1 1 d . . .
C12 C 1.3167(5) 0.79088(15) -0.05560(8) 0.0452(8) Uani 1 1 d . . .
H12 H 1.2019 0.7705 -0.0650 0.054 Uiso 1 1 calc R . .
C13 C 1.4565(5) 0.81139(16) -0.08155(9) 0.0533(8) Uani 1 1 d . . .
H13 H 1.4355 0.8059 -0.1085 0.064 Uiso 1 1 calc R . .
C14 C 1.6257(5) 0.83975(16) -0.06845(9) 0.0551(9) Uani 1 1 d . . .
H14 H 1.7226 0.8527 -0.0861 0.066 Uiso 1 1 calc R . .
C15 C 1.6522(5) 0.84899(17) -0.02946(9) 0.0574(9) Uani 1 1 d . . .
H15 H 1.7679 0.8688 -0.0202 0.069 Uiso 1 1 calc R . .
C16 C 1.5112(5) 0.82964(16) -0.00351(9) 0.0504(8) Uani 1 1 d . . .
H16 H 1.5308 0.8370 0.0233 0.060 Uiso 1 1 calc R . .
C17 C 0.9342(4) 0.73366(15) 0.10041(8) 0.0400(7) Uani 1 1 d . . .
C18 C 0.9091(4) 0.66532(17) 0.11556(9) 0.0505(8) Uani 1 1 d . . .
H18 H 0.9327 0.6249 0.0998 0.061 Uiso 1 1 calc R . .
C19 C 0.8499(4) 0.65599(18) 0.15345(9) 0.0539(9) Uani 1 1 d . . .
H19 H 0.8340 0.6092 0.1634 0.065 Uiso 1 1 calc R . .
C20 C 0.8142(4) 0.71360(19) 0.17659(9) 0.0543(9) Uani 1 1 d . . .
H20 H 0.7727 0.7066 0.2024 0.065 Uiso 1 1 calc R . .
C21 C 0.8383(4) 0.78154(18) 0.16257(9) 0.0504(8) Uani 1 1 d . . .
H21 H 0.8131 0.8216 0.1785 0.060 Uiso 1 1 calc R . .
C22 C 0.8996(4) 0.79063(15) 0.12504(8) 0.0397(7) Uani 1 1 d . . .
C23 C 0.7973(5) 0.89327(16) 0.09198(8) 0.0451(8) Uani 1 1 d . . .
C24 C 0.8504(5) 0.96839(17) 0.08144(10) 0.0607(9) Uani 1 1 d . . .
C25 C 1.0442(8) 0.9699(2) 0.06193(16) 0.1208(19) Uani 1 1 d . . .
H25A H 1.0765 1.0191 0.0551 0.181 Uiso 1 1 calc R . .
H25B H 1.0401 0.9408 0.0385 0.181 Uiso 1 1 calc R . .
H25C H 1.1405 0.9509 0.0796 0.181 Uiso 1 1 calc R . .
C26 C 0.7002(8) 0.9999(2) 0.05495(14) 0.1119(17) Uani 1 1 d . . .
H26A H 0.7357 1.0488 0.0482 0.168 Uiso 1 1 calc R . .
H26B H 0.5773 1.0002 0.0681 0.168 Uiso 1 1 calc R . .
H26C H 0.6908 0.9712 0.0314 0.168 Uiso 1 1 calc R . .
C27 C 0.8584(7) 1.0114(2) 0.11894(13) 0.1023(15) Uani 1 1 d . . .
H27A H 0.8922 1.0608 0.1131 0.154 Uiso 1 1 calc R . .
H27B H 0.9543 0.9908 0.1362 0.154 Uiso 1 1 calc R . .
H27C H 0.7339 1.0101 0.1315 0.154 Uiso 1 1 calc R . .
C28 C 0.8158(4) 0.78104(16) 0.33222(9) 0.0484(8) Uani 1 1 d . B .
C29 C 0.6890(5) 0.80683(17) 0.35890(9) 0.0547(9) Uani 1 1 d . . .
H29 H 0.7189 0.8048 0.3856 0.066 Uiso 1 1 calc R . .
C30 C 0.5200(4) 0.83537(16) 0.34696(8) 0.0468(8) Uani 1 1 d . . .
H30 H 0.4313 0.8526 0.3653 0.056 Uiso 1 1 calc R . .
C31 C 0.4790(4) 0.83897(14) 0.30766(8) 0.0386(7) Uani 1 1 d . . .
C32 C 0.6121(4) 0.81322(15) 0.28099(8) 0.0416(7) Uani 1 1 d . . .
H32 H 0.5857 0.8165 0.2542 0.050 Uiso 1 1 calc R . .
C33 C 0.7800(4) 0.78333(15) 0.29323(9) 0.0449(8) Uani 1 1 d . . .
H33 H 0.8688 0.7648 0.2753 0.054 Uiso 1 1 calc R . .
C34 C 0.3017(4) 0.87100(14) 0.29473(8) 0.0377(7) Uani 1 1 d . . .
C35 C 0.2065(4) 0.87447(13) 0.26051(7) 0.0354(7) Uani 1 1 d . . .
C36 C 0.0419(4) 0.91644(14) 0.26757(8) 0.0389(7) Uani 1 1 d . . .
H36 H -0.0512 0.9294 0.2489 0.047 Uiso 1 1 calc R . .
C37 C 0.0402(4) 0.93489(14) 0.30549(8) 0.0387(7) Uani 1 1 d . . .
C38 C -0.0956(4) 0.97035(14) 0.33081(8) 0.0409(7) Uani 1 1 d . . .
C39 C -0.0640(5) 0.97610(16) 0.37021(8) 0.0496(8) Uani 1 1 d . . .
H39 H 0.0513 0.9589 0.3811 0.060 Uiso 1 1 calc R . .
C40 C -0.2012(6) 1.00708(18) 0.39387(10) 0.0610(9) Uani 1 1 d . . .
H40 H -0.1777 1.0112 0.4208 0.073 Uiso 1 1 calc R . .
C41 C -0.3691(6) 1.03167(18) 0.37890(11) 0.0650(10) Uani 1 1 d . . .
H41 H -0.4628 1.0517 0.3953 0.078 Uiso 1 1 calc R . .
C42 C -0.4002(5) 1.02693(17) 0.33992(10) 0.0598(9) Uani 1 1 d . . .
H42 H -0.5156 1.0445 0.3293 0.072 Uiso 1 1 calc R . .
C43 C -0.2648(5) 0.99660(15) 0.31569(9) 0.0506(8) Uani 1 1 d . . .
H43 H -0.2882 0.9939 0.2887 0.061 Uiso 1 1 calc R . .
C44 C 0.2566(4) 0.83692(14) 0.22422(7) 0.0342(7) Uani 1 1 d . . .
C45 C 0.2567(4) 0.76285(14) 0.22241(8) 0.0423(7) Uani 1 1 d . . .
H45 H 0.2241 0.7360 0.2447 0.051 Uiso 1 1 calc R . .
C46 C 0.3036(4) 0.72783(16) 0.18866(9) 0.0473(8) Uani 1 1 d . . .
H46 H 0.3044 0.6773 0.1880 0.057 Uiso 1 1 calc R . .
C47 C 0.3489(4) 0.76573(17) 0.15599(9) 0.0478(8) Uani 1 1 d . . .
H47 H 0.3799 0.7413 0.1329 0.057 Uiso 1 1 calc R . .
C48 C 0.3495(4) 0.83916(16) 0.15676(8) 0.0425(7) Uani 1 1 d . . .
H48 H 0.3821 0.8657 0.1344 0.051 Uiso 1 1 calc R . .
C49 C 0.3017(4) 0.87349(14) 0.19071(8) 0.0367(7) Uani 1 1 d . A .
C50 C 0.4440(5) 0.98392(16) 0.20572(8) 0.0481(8) Uani 1 1 d . A .
C51 C 0.4074(5) 1.06350(16) 0.20620(9) 0.0592(10) Uani 1 1 d . . .
C52 C 0.6200(11) 1.0980(4) 0.2119(2) 0.060(2) Uiso 0.546(11) 1 d P A 1
H52A H 0.6969 1.0881 0.1890 0.090 Uiso 0.546(11) 1 calc PR A 1
H52B H 0.6810 1.0768 0.2346 0.090 Uiso 0.546(11) 1 calc PR A 1
H52C H 0.6091 1.1496 0.2155 0.090 Uiso 0.546(11) 1 calc PR A 1
C53 C 0.2979(14) 1.0783(4) 0.2393(2) 0.074(3) Uiso 0.546(11) 1 d P A 1
H53A H 0.3587 1.0570 0.2620 0.111 Uiso 0.546(11) 1 calc PR A 1
H53B H 0.1702 1.0583 0.2360 0.111 Uiso 0.546(11) 1 calc PR A 1
H53C H 0.2886 1.1300 0.2428 0.111 Uiso 0.546(11) 1 calc PR A 1
C52' C 0.5362(17) 1.1063(5) 0.2271(3) 0.080(3) Uiso 0.454(11) 1 d P A 2
H52D H 0.5593 1.0850 0.2525 0.120 Uiso 0.454(11) 1 calc PR A 2
H52E H 0.4826 1.1541 0.2303 0.120 Uiso 0.454(11) 1 calc PR A 2
H52F H 0.6563 1.1095 0.2130 0.120 Uiso 0.454(11) 1 calc PR A 2
C53' C 0.1944(14) 1.0796(4) 0.2279(2) 0.059(3) Uiso 0.454(11) 1 d P A 2
H53D H 0.0951 1.0511 0.2154 0.089 Uiso 0.454(11) 1 calc PR A 2
H53E H 0.1629 1.1303 0.2255 0.089 Uiso 0.454(11) 1 calc PR A 2
H53F H 0.2027 1.0668 0.2553 0.089 Uiso 0.454(11) 1 calc PR A 2
C54 C 0.3543(6) 1.08866(18) 0.16660(10) 0.0784(12) Uani 1 1 d . A .
H54A H 0.3320 1.1402 0.1671 0.118 Uiso 1 1 calc R . .
H54B H 0.2383 1.0643 0.1581 0.118 Uiso 1 1 calc R . .
H54C H 0.4578 1.0780 0.1487 0.118 Uiso 1 1 calc R . .
N1 N 0.2711(5) 0.56989(17) -0.02122(12) 0.0751(9) Uani 1 1 d . . .
N2 N 0.9962(5) 0.74898(19) 0.34429(10) 0.0727(9) Uani 1 1 d . . .
O1 O 0.2619(5) 0.5512(2) -0.05456(10) 0.1260(13) Uani 1 1 d . . .
O2 O 0.1426(4) 0.56075(15) 0.00225(10) 0.0906(9) Uani 1 1 d . . .
O3 O 1.0517(3) 0.73670(10) -0.00343(5) 0.0437(5) Uani 1 1 d . . .
O4 O 0.9361(3) 0.86018(10) 0.11215(5) 0.0452(5) Uani 1 1 d . . .
O5 O 0.6490(3) 0.86395(12) 0.08488(6) 0.0592(6) Uani 1 1 d . . .
O6 O 1.0998(4) 0.72047(16) 0.32126(9) 0.0859(9) Uani 1 1 d . B .
O7 O 1.0440(7) 0.7722(5) 0.37943(15) 0.073(3) Uiso 0.557(16) 1 d P B 3
O7' O 1.0188(9) 0.7323(6) 0.37653(19) 0.075(3) Uiso 0.443(16) 1 d P B 4
O8 O 0.1996(3) 0.90755(10) 0.32261(5) 0.0417(5) Uani 1 1 d . . .
O9 O 0.2938(3) 0.94861(9) 0.19065(5) 0.0413(5) Uani 1 1 d . . .
O10 O 0.5831(3) 0.95406(12) 0.21696(7) 0.0653(7) Uani 1 1 d . . .

loop_
_atom_site_aniso_label
_atom_site_aniso_U_11
_atom_site_aniso_U_22
_atom_site_aniso_U_33
_atom_site_aniso_U_23
_atom_site_aniso_U_13
_atom_site_aniso_U_12
C1 0.045(2) 0.0505(19) 0.061(2) 0.0047(16) -0.0138(17) -0.0044(15)
C2 0.058(2) 0.074(2) 0.053(2) -0.0126(18) -0.0131(18) -0.0037(19)
C3 0.048(2) 0.067(2) 0.047(2) -0.0093(16) -0.0014(15) -0.0067(17)
C4 0.044(2) 0.0436(17) 0.0407(18) -0.0002(13) -0.0068(14) 0.0001(14)
C5 0.050(2) 0.0518(19) 0.0470(19) 0.0037(15) -0.0031(16) -0.0025(16)
C6 0.048(2) 0.0526(19) 0.054(2) 0.0118(16) -0.0002(16) -0.0036(16)
C7 0.0451(19) 0.0430(17) 0.0355(17) 0.0024(13) 0.0013(14) -0.0001(14)
C8 0.0444(18) 0.0366(15) 0.0350(17) 0.0008(13) -0.0022(13) 0.0022(13)
C9 0.0457(19) 0.0423(16) 0.0355(17) -0.0011(13) -0.0065(13) -0.0035(14)
C10 0.0446(19) 0.0389(16) 0.0365(17) -0.0006(13) -0.0059(14) -0.0011(14)
C11 0.0482(19) 0.0354(15) 0.0337(17) 0.0031(12) -0.0022(14) 0.0001(13)
C12 0.050(2) 0.0460(18) 0.0396(19) -0.0033(14) -0.0022(15) -0.0027(15)
C13 0.068(2) 0.055(2) 0.0373(18) 0.0003(15) 0.0032(17) -0.0031(17)
C14 0.065(2) 0.054(2) 0.047(2) 0.0072(16) 0.0098(17) -0.0034(17)
C15 0.056(2) 0.063(2) 0.053(2) 0.0107(17) -0.0004(17) -0.0138(17)
C16 0.062(2) 0.0548(19) 0.0347(17) 0.0066(14) -0.0090(16) -0.0091(17)
C17 0.0370(18) 0.0459(18) 0.0371(17) 0.0052(14) -0.0067(13) -0.0034(13)
C18 0.054(2) 0.0486(18) 0.049(2) 0.0034(15) -0.0081(16) 0.0027(15)
C19 0.046(2) 0.061(2) 0.055(2) 0.0210(18) -0.0064(16) -0.0069(16)
C20 0.045(2) 0.080(2) 0.0383(19) 0.0134(18) -0.0012(14) 0.0005(17)
C21 0.043(2) 0.068(2) 0.0399(19) -0.0023(16) -0.0023(14) 0.0015(16)
C22 0.0349(17) 0.0451(18) 0.0390(17) 0.0029(14) -0.0061(13) -0.0017(13)
C23 0.053(2) 0.0517(19) 0.0305(17) -0.0038(14) -0.0024(15) 0.0068(16)
C24 0.081(3) 0.0438(19) 0.058(2) -0.0006(16) 0.0010(19) 0.0059(18)
C25 0.134(5) 0.059(3) 0.170(5) 0.038(3) 0.067(4) -0.004(3)
C26 0.160(5) 0.061(3) 0.114(4) 0.015(3) -0.053(3) 0.016(3)
C27 0.148(5) 0.059(3) 0.100(3) -0.027(2) -0.017(3) 0.000(3)
C28 0.042(2) 0.0491(18) 0.054(2) 0.0177(16) -0.0164(16) -0.0063(15)
C29 0.059(2) 0.065(2) 0.0400(19) 0.0150(16) -0.0168(17) -0.0103(18)
C30 0.050(2) 0.0523(18) 0.0385(18) 0.0048(14) -0.0072(15) -0.0025(15)
C31 0.0460(19) 0.0358(15) 0.0338(17) 0.0052(13) -0.0082(14) -0.0069(13)
C32 0.0463(19) 0.0410(16) 0.0374(17) 0.0016(13) -0.0098(14) -0.0035(14)
C33 0.0434(19) 0.0406(17) 0.051(2) 0.0045(14) -0.0068(15) -0.0055(14)
C34 0.0452(19) 0.0342(15) 0.0337(16) 0.0001(12) -0.0003(14) -0.0021(13)
C35 0.0432(18) 0.0315(15) 0.0316(16) 0.0025(12) -0.0048(13) -0.0027(13)
C36 0.0432(18) 0.0337(15) 0.0396(17) 0.0043(13) -0.0046(13) -0.0023(13)
C37 0.0455(19) 0.0331(15) 0.0376(17) 0.0033(13) -0.0043(14) -0.0035(13)
C38 0.052(2) 0.0315(15) 0.0397(18) 0.0014(13) 0.0037(14) -0.0043(14)
C39 0.060(2) 0.0480(18) 0.0410(19) -0.0033(15) 0.0040(16) -0.0056(16)
C40 0.078(3) 0.059(2) 0.046(2) -0.0112(17) 0.0094(19) -0.0083(19)
C41 0.069(3) 0.062(2) 0.065(3) -0.0156(19) 0.021(2) 0.000(2)
C42 0.063(2) 0.051(2) 0.066(2) -0.0076(17) 0.0080(18) 0.0083(17)
C43 0.061(2) 0.0408(17) 0.050(2) -0.0012(15) 0.0049(17) 0.0013(16)
C44 0.0350(17) 0.0355(15) 0.0320(16) -0.0009(12) -0.0100(12) 0.0014(12)
C45 0.0452(19) 0.0353(17) 0.0464(19) 0.0021(14) -0.0123(14) 0.0001(13)
C46 0.046(2) 0.0393(17) 0.057(2) -0.0110(16) -0.0128(16) 0.0068(14)
C47 0.0429(19) 0.056(2) 0.0441(19) -0.0157(16) -0.0087(15) 0.0066(15)
C48 0.0425(19) 0.0507(19) 0.0341(17) -0.0023(14) -0.0074(13) -0.0003(14)
C49 0.0401(18) 0.0335(15) 0.0366(17) -0.0010(13) -0.0105(13) -0.0008(13)
C50 0.065(2) 0.0485(19) 0.0302(17) 0.0047(14) -0.0102(16) -0.0138(17)
C51 0.101(3) 0.0388(18) 0.0377(19) 0.0000(14) -0.0043(18) -0.0148(18)
C54 0.125(4) 0.045(2) 0.065(2) 0.0145(18) -0.003(2) 0.013(2)
N1 0.063(2) 0.073(2) 0.089(3) 0.0086(19) -0.025(2) -0.0178(18)
N2 0.061(2) 0.098(3) 0.059(2) 0.033(2) -0.0117(17) -0.0080(19)
O1 0.102(3) 0.182(4) 0.094(2) -0.033(2) -0.0323(19) -0.053(2)
O2 0.065(2) 0.091(2) 0.115(2) 0.0107(17) -0.0138(17) -0.0305(16)
O3 0.0457(13) 0.0490(12) 0.0364(11) -0.0022(9) -0.0035(9) -0.0079(10)
O4 0.0451(13) 0.0430(12) 0.0474(12) 0.0000(9) -0.0070(10) 0.0000(9)
O5 0.0561(16) 0.0734(15) 0.0480(14) 0.0098(11) -0.0144(11) -0.0009(12)
O6 0.0577(19) 0.103(2) 0.096(2) 0.0211(17) -0.0058(16) 0.0181(16)
O8 0.0502(13) 0.0440(11) 0.0307(11) -0.0008(9) -0.0042(9) 0.0002(10)
O9 0.0538(13) 0.0335(11) 0.0366(11) 0.0015(8) -0.0085(9) -0.0017(9)
O10 0.0665(17) 0.0562(14) 0.0731(17) 0.0110(12) -0.0267(13) -0.0161(12)

loop_
_atom_type_symbol
_atom_type_description
_atom_type_scat_dispersion_real
_atom_type_scat_dispersion_imag
_atom_type_scat_source
C C 0.0033 0.0016 'International Tables Vol C Tables 4.2.6.8 and 6.1.1.4'
H H 0.0000 0.0000 'International Tables Vol C Tables 4.2.6.8 and 6.1.1.4'
N N 0.0061 0.0033 'International Tables Vol C Tables 4.2.6.8 and 6.1.1.4'
O O 0.0106 0.0060 'International Tables Vol C Tables 4.2.6.8 and 6.1.1.4'

loop_
_geom_angle_atom_site_label_1
_geom_angle_atom_site_label_2
_geom_angle_atom_site_label_3
_geom_angle
C6 C1 C2 122.7(3)
C6 C1 N1 118.8(3)
C2 C1 N1 118.5(3)
C1 C2 C3 119.3(3)
C1 C2 H2 120.4
C3 C2 H2 120.4
C2 C3 C4 119.8(3)
C2 C3 H3 120.1
C4 C3 H3 120.1
C3 C4 C5 119.0(3)
C3 C4 C7 119.5(3)
C5 C4 C7 121.5(3)
C6 C5 C4 121.0(3)
C6 C5 H5 119.5
C4 C5 H5 119.5
C1 C6 C5 118.3(3)
C1 C6 H6 120.9
C5 C6 H6 120.9
C8 C7 O3 108.8(3)
C8 C7 C4 136.6(3)
O3 C7 C4 114.6(2)
C7 C8 C9 105.8(2)
C7 C8 C17 127.9(3)
C9 C8 C17 126.1(2)
C10 C9 C8 108.5(2)
C10 C9 H9 125.7
C8 C9 H9 125.7
C9 C10 O3 108.7(3)
C9 C10 C11 134.7(3)
O3 C10 C11 116.6(2)
C16 C11 C12 118.3(3)
C16 C11 C10 120.9(3)
C12 C11 C10 120.8(3)
C11 C12 C13 120.8(3)
C11 C12 H12 119.6
C13 C12 H12 119.6
C14 C13 C12 120.4(3)
C14 C13 H13 119.8
C12 C13 H13 119.8
C15 C14 C13 119.1(3)
C15 C14 H14 120.5
C13 C14 H14 120.5
C14 C15 C16 120.6(3)
C14 C15 H15 119.7
C16 C15 H15 119.7
C11 C16 C15 120.8(3)
C11 C16 H16 119.6
C15 C16 H16 119.6
C22 C17 C18 116.9(3)
C22 C17 C8 121.6(2)
C18 C17 C8 121.3(3)
C17 C18 C19 120.6(3)
C17 C18 H18 119.7
C19 C18 H18 119.7
C20 C19 C18 120.6(3)
C20 C19 H19 119.7
C18 C19 H19 119.7
C19 C20 C21 120.2(3)
C19 C20 H20 119.9
C21 C20 H20 119.9
C20 C21 C22 119.1(3)
C20 C21 H21 120.5
C22 C21 H21 120.5
C21 C22 C17 122.6(3)
C21 C22 O4 118.2(3)
C17 C22 O4 119.2(2)
O5 C23 O4 121.3(3)
O5 C23 C24 126.5(3)
O4 C23 C24 112.1(3)
C23 C24 C26 109.9(3)
C23 C24 C27 107.3(3)
C26 C24 C27 109.3(3)
C23 C24 C25 110.4(3)
C26 C24 C25 110.3(4)
C27 C24 C25 109.7(4)
C24 C25 H25A 109.5
C24 C25 H25B 109.5
H25A C25 H25B 109.5
C24 C25 H25C 109.5
H25A C25 H25C 109.5
H25B C25 H25C 109.5
C24 C26 H26A 109.5
C24 C26 H26B 109.5
H26A C26 H26B 109.5
C24 C26 H26C 109.5
H26A C26 H26C 109.5
H26B C26 H26C 109.5
C24 C27 H27A 109.5
C24 C27 H27B 109.5
H27A C27 H27B 109.5
C24 C27 H27C 109.5
H27A C27 H27C 109.5
H27B C27 H27C 109.5
C29 C28 C33 122.2(3)
C29 C28 N2 121.1(3)
C33 C28 N2 116.7(3)
C30 C29 C28 120.0(3)
C30 C29 H29 120.0
C28 C29 H29 120.0
C29 C30 C31 119.5(3)
C29 C30 H30 120.3
C31 C30 H30 120.3
C30 C31 C32 119.4(3)
C30 C31 C34 119.7(3)
C32 C31 C34 120.9(2)
C33 C32 C31 120.8(3)
C33 C32 H32 119.6
C31 C32 H32 119.6
C32 C33 C28 118.1(3)
C32 C33 H33 121.0
C28 C33 H33 121.0
C35 C34 O8 109.2(2)
C35 C34 C31 135.0(3)
O8 C34 C31 115.8(2)
C34 C35 C36 106.0(2)
C34 C35 C44 126.7(3)
C36 C35 C44 127.2(2)
C37 C36 C35 108.5(2)
C37 C36 H36 125.8
C35 C36 H36 125.8
C36 C37 O8 108.3(2)
C36 C37 C38 134.8(3)
O8 C37 C38 116.6(2)
C39 C38 C43 118.5(3)
C39 C38 C37 121.6(3)
C43 C38 C37 119.8(3)
C38 C39 C40 120.1(3)
C38 C39 H39 119.9
C40 C39 H39 119.9
C41 C40 C39 121.0(3)
C41 C40 H40 119.5
C39 C40 H40 119.5
C40 C41 C42 119.1(3)
C40 C41 H41 120.4
C42 C41 H41 120.4
C41 C42 C43 120.8(3)
C41 C42 H42 119.6
C43 C42 H42 119.6
C42 C43 C38 120.3(3)
C42 C43 H43 119.8
C38 C43 H43 119.8
C49 C44 C45 117.2(2)
C49 C44 C35 122.0(2)
C45 C44 C35 120.8(2)
C46 C45 C44 120.9(3)
C46 C45 H45 119.6
C44 C45 H45 119.6
C47 C46 C45 120.4(3)
C47 C46 H46 119.8
C45 C46 H46 119.8
C48 C47 C46 120.1(3)
C48 C47 H47 119.9
C46 C47 H47 119.9
C47 C48 C49 118.8(3)
C47 C48 H48 120.6
C49 C48 H48 120.6
C48 C49 C44 122.5(2)
C48 C49 O9 118.3(2)
C44 C49 O9 119.1(2)
O10 C50 O9 122.4(3)
O10 C50 C51 126.8(3)
O9 C50 C51 110.8(3)
C52' C51 C53 79.8(5)
C52' C51 C54 116.6(5)
C53 C51 C54 123.2(5)
C52' C51 C50 117.3(5)
C53 C51 C50 107.2(4)
C54 C51 C50 110.0(3)
C52' C51 C52 29.4(5)
C53 C51 C52 108.9(5)
C54 C51 C52 102.2(4)
C50 C51 C52 103.6(4)
C52' C51 C53' 103.7(6)
C53 C51 C53' 28.8(4)
C54 C51 C53' 97.6(4)
C50 C51 C53' 109.2(3)
C52 C51 C53' 132.7(4)
C51 C52 H52A 109.5
C51 C52 H52B 109.5
H52A C52 H52B 109.5
C51 C52 H52C 109.5
H52A C52 H52C 109.5
H52B C52 H52C 109.5
C51 C53 H53A 109.5
C51 C53 H53B 109.5
H53A C53 H53B 109.5
C51 C53 H53C 109.5
H53A C53 H53C 109.5
H53B C53 H53C 109.5
C51 C52' H52D 109.5
C51 C52' H52E 109.5
H52D C52' H52E 109.5
C51 C52' H52F 109.5
H52D C52' H52F 109.5
H52E C52' H52F 109.5
C51 C53' H53D 109.5
C51 C53' H53E 109.5
H53D C53' H53E 109.5
C51 C53' H53F 109.5
H53D C53' H53F 109.5
H53E C53' H53F 109.5
C51 C54 H54A 109.5
C51 C54 H54B 109.5
H54A C54 H54B 109.5
C51 C54 H54C 109.5
H54A C54 H54C 109.5
H54B C54 H54C 109.5
O1 N1 O2 123.7(3)
O1 N1 C1 118.5(4)
O2 N1 C1 117.9(4)
O7' N2 O6 115.5(5)
O7' N2 O7 35.3(4)
O6 N2 O7 126.6(4)
O7' N2 C28 119.8(5)
O6 N2 C28 121.2(3)
O7 N2 C28 110.0(4)
C10 O3 C7 108.2(2)
C23 O4 C22 117.4(2)
C37 O8 C34 108.0(2)
C50 O9 C49 117.3(2)

loop_
_geom_bond_atom_site_label_1
_geom_bond_atom_site_label_2
_geom_bond_distance
C1 C6 1.361(4)
C1 C2 1.379(5)
C1 N1 1.468(4)
C2 C3 1.384(4)
C2 H2 0.9500
C3 C4 1.392(4)
C3 H3 0.9500
C4 C5 1.404(4)
C4 C7 1.450(4)
C5 C6 1.383(4)
C5 H5 0.9500
C6 H6 0.9500
C7 C8 1.363(4)
C7 O3 1.395(3)
C8 C9 1.433(4)
C8 C17 1.490(4)
C9 C10 1.350(4)
C9 H9 0.9500
C10 O3 1.362(3)
C10 C11 1.469(4)
C11 C16 1.384(4)
C11 C12 1.384(4)
C12 C13 1.390(4)
C12 H12 0.9500
C13 C14 1.380(4)
C13 H13 0.9500
C14 C15 1.374(4)
C14 H14 0.9500
C15 C16 1.390(4)
C15 H15 0.9500
C16 H16 0.9500
C17 C22 1.391(4)
C17 C18 1.398(4)
C18 C19 1.390(4)
C18 H18 0.9500
C19 C20 1.371(4)
C19 H19 0.9500
C20 C21 1.376(4)
C20 H20 0.9500
C21 C22 1.383(4)
C21 H21 0.9500
C22 O4 1.405(3)
C23 O5 1.205(4)
C23 O4 1.351(3)
C23 C24 1.505(4)
C24 C26 1.518(5)
C24 C27 1.531(5)
C24 C25 1.524(5)
C25 H25A 0.9800
C25 H25B 0.9800
C25 H25C 0.9800
C26 H26A 0.9800
C26 H26B 0.9800
C26 H26C 0.9800
C27 H27A 0.9800
C27 H27B 0.9800
C27 H27C 0.9800
C28 C29 1.375(4)
C28 C33 1.374(4)
C28 N2 1.465(4)
C29 C30 1.367(4)
C29 H29 0.9500
C30 C31 1.393(4)
C30 H30 0.9500
C31 C32 1.404(4)
C31 C34 1.454(4)
C32 C33 1.374(4)
C32 H32 0.9500
C33 H33 0.9500
C34 C35 1.362(4)
C34 O8 1.388(3)
C35 C36 1.423(4)
C35 C44 1.486(4)
C36 C37 1.359(4)
C36 H36 0.9500
C37 O8 1.367(3)
C37 C38 1.460(4)
C38 C39 1.387(4)
C38 C43 1.390(4)
C39 C40 1.396(4)
C39 H39 0.9500
C40 C41 1.369(5)
C40 H40 0.9500
C41 C42 1.371(5)
C41 H41 0.9500
C42 C43 1.394(4)
C42 H42 0.9500
C43 H43 0.9500
C44 C49 1.387(4)
C44 C45 1.392(4)
C45 C46 1.383(4)
C45 H45 0.9500
C46 C47 1.376(4)
C46 H46 0.9500
C47 C48 1.379(4)
C47 H47 0.9500
C48 C49 1.384(4)
C48 H48 0.9500
C49 O9 1.412(3)
C50 O10 1.192(4)
C50 O9 1.352(3)
C50 C51 1.517(4)
C51 C52' 1.409(9)
C51 C53 1.411(8)
C51 C54 1.498(4)
C51 C52 1.642(8)
C51 C53' 1.707(9)
C52 H52A 0.9800
C52 H52B 0.9800
C52 H52C 0.9800
C53 H53A 0.9800
C53 H53B 0.9800
C53 H53C 0.9800
C52' H52D 0.9800
C52' H52E 0.9800
C52' H52F 0.9800
C53' H53D 0.9800
C53' H53E 0.9800
C53' H53F 0.9800
C54 H54A 0.9800
C54 H54B 0.9800
C54 H54C 0.9800
N1 O1 1.209(4)
N1 O2 1.230(4)
N2 O7' 1.171(7)
N2 O6 1.208(4)
N2 O7 1.336(7)
